data_2200864
loop_
_publ_author_name
'Bond, Andrew D.'
'Davies, John E.'

_publ_section_title
;
 \a-Methylstyrene
;
_journal_issue 3
_journal_name_full 'Acta Crystallographica Section E'
_journal_page_first o331
_journal_page_last o333
_journal_paper_doi 10.1107/S1600536802003392
_journal_volume 58
_journal_year 2002
_chemical_formula_iupac 'C9 H10'
_chemical_formula_moiety 'C9 H10'
_chemical_formula_sum 'C9 H10'
_chemical_formula_weight 118.17
_chemical_melting_point 250
_chemical_name_common \a-methylstyrene
_chemical_name_systematic isopropenylbenzene
_space_group_IT_number 14
_symmetry_cell_setting monoclinic
_symmetry_space_group_name_Hall '-P 2yn'
_symmetry_space_group_name_H-M 'P 1 21/n 1'
_atom_sites_solution_hydrogens geom
_atom_sites_solution_primary direct
_atom_sites_solution_secondary difmap
_cell_angle_alpha 90.00
_cell_angle_beta 93.230(10)
_cell_angle_gamma 90.00
_cell_formula_units_Z 4
_cell_length_a 5.7950(10)
_cell_length_b 7.8290(10)
_cell_length_c 15.8200(10)
_cell_measurement_reflns_used 2680
_cell_measurement_temperature 180(2)
_cell_measurement_theta_max 22.46
_cell_measurement_theta_min 1.00
_cell_volume 716.60(16)
_computing_cell_refinement 'HKL SCALEPACK (Otwinowski & Minor, 1997)'
_computing_data_collection 'COLLECT (Nonius, 1998)'
_computing_data_reduction
;
HKL DENZO and SCALEPACK (Otwinowski & Minor, 1997)
;
_computing_molecular_graphics 'XP (Sheldrick, 1993) and CAMERON (Watkin et al., 1996)'
_computing_publication_material SHELXL97
_computing_structure_refinement 'SHELXL97 (Sheldrick, 1997)'
_computing_structure_solution 'SIR-92 (Altomare et al., 1994)'
_diffrn_ambient_temperature 180(2)
_diffrn_measured_fraction_theta_full .979
_diffrn_measured_fraction_theta_max .979
_diffrn_measurement_device_type 'Nonius KappaCCD'
_diffrn_measurement_method 'Thin-slice \w and \f scans'
_diffrn_radiation_monochromator graphite
_diffrn_radiation_source 'fine-focus sealed tube'
_diffrn_radiation_type MoK\a
_diffrn_radiation_wavelength .7107
_diffrn_reflns_av_R_equivalents .0887
_diffrn_reflns_av_sigmaI/netI .0683
_diffrn_reflns_limit_h_max 6
_diffrn_reflns_limit_h_min -5
_diffrn_reflns_limit_k_max 8
_diffrn_reflns_limit_k_min -7
_diffrn_reflns_limit_l_max 16
_diffrn_reflns_limit_l_min -15
_diffrn_reflns_number 3208
_diffrn_reflns_theta_full 22.32
_diffrn_reflns_theta_max 22.32
_diffrn_reflns_theta_min 3.68
_diffrn_standards_number 0
_exptl_absorpt_coefficient_mu .061
_exptl_absorpt_correction_type none
_exptl_crystal_colour colourless
_exptl_crystal_density_diffrn 1.095
_exptl_crystal_density_method 'not measured'
_exptl_crystal_description cylinder
_exptl_crystal_F_000 256
_exptl_crystal_size_rad .15
_refine_diff_density_max .373
_refine_diff_density_min -.265
_refine_ls_extinction_method none
_refine_ls_goodness_of_fit_ref 1.148
_refine_ls_hydrogen_treatment constr
_refine_ls_matrix_type full
_refine_ls_number_parameters 83
_refine_ls_number_reflns 895
_refine_ls_number_restraints 0
_refine_ls_restrained_S_all 1.148
_refine_ls_R_factor_all .1054
_refine_ls_R_factor_gt .0846
_refine_ls_shift/su_max <0.001
_refine_ls_shift/su_mean .000
_refine_ls_structure_factor_coef Fsqd
_refine_ls_weighting_details 'calc w = 1/[\s^2^(Fo^2^)+(0.1448P)^2^+0.2267P] where P = (Fo^2^+2Fc^2^)/3'
_refine_ls_weighting_scheme calc
_refine_ls_wR_factor_gt .2271
_refine_ls_wR_factor_ref .2499
_reflns_number_gt 676
_reflns_number_total 895
_reflns_threshold_expression I>2\s(I)
_cod_data_source_file cf6154.cif
_cod_data_source_block I
_cod_original_sg_symbol_H-M 'P 21/n'
_cod_database_code 2200864
_cod_database_fobs_code 2200864

loop_
_symmetry_equiv_pos_as_xyz
'x, y, z'
'-x+1/2, y+1/2, -z+1/2'
'-x, -y, -z'
'x-1/2, -y-1/2, z-1/2'

loop_
_atom_site_label
_atom_site_fract_x
_atom_site_fract_y
_atom_site_fract_z
_atom_site_U_iso_or_equiv
_atom_site_adp_type
_atom_site_calc_flag
_atom_site_refinement_flags
_atom_site_occupancy
_atom_site_disorder_assembly
_atom_site_disorder_group
_atom_site_type_symbol
C1 .0133(5) .1575(3) .22612(18) .0411(10) Uani d . 1 . . C
C2 .1594(5) .0765(4) .2865(2) .0529(11) Uani d . 1 . . C
H2 .2931 .0192 .2690 .064 Uiso calc R 1 . . H
C3 .1140(6) .0778(4) .3716(2) .0579(11) Uani d . 1 . . C
H3 .2161 .0216 .4116 .070 Uiso calc R 1 . . H
C4 -.0787(6) .1603(4) .3982(2) .0593(11) Uani d . 1 . . C
H4 -.1095 .1618 .4565 .071 Uiso calc R 1 . . H
C5 -.2261(6) .2404(4) .3398(2) .0563(11) Uani d . 1 . . C
H5 -.3602 .2967 .3576 .068 Uiso calc R 1 . . H
C6 -.1790(6) .2391(4) .2549(2) .0535(11) Uani d . 1 . . C
H6 -.2817 .2960 .2153 .064 Uiso calc R 1 . . H
C7 .0638(6) .1560(4) .1350(2) .0518(11) Uani d . 1 . . C
C8 .2540(6) .0716(5) .1078(2) .0685(12) Uani d . 1 . . C
H8A .2814 .0681 .0492 .082 Uiso calc R 1 . . H
H8B .3581 .0167 .1477 .082 Uiso calc R 1 . . H
C9 -.0938(7) .2390(5) .0749(2) .0731(13) Uani d . 1 . . C
H9A -.0436 .2199 .0175 .110 Uiso calc R 1 . . H
H9B -.0961 .3618 .0867 .110 Uiso calc R 1 . . H
H9C -.2492 .1918 .0795 .110 Uiso calc R 1 . . H

loop_
_atom_site_aniso_label
_atom_site_aniso_U_11
_atom_site_aniso_U_22
_atom_site_aniso_U_33
_atom_site_aniso_U_12
_atom_site_aniso_U_13
_atom_site_aniso_U_23
C1 .0422(19) .0306(16) .050(2) -.0042(12) -.0015(14) -.0005(12)
C2 .048(2) .0472(18) .063(2) .0071(14) -.0020(16) -.0025(14)
C3 .066(2) .055(2) .051(2) .0043(16) -.0110(17) .0051(15)
C4 .075(3) .053(2) .050(2) -.0062(17) .0070(17) -.0032(15)
C5 .050(2) .057(2) .062(2) .0041(15) .0075(17) -.0044(15)
C6 .051(2) .0481(19) .060(2) .0013(14) -.0086(17) .0020(14)
C7 .060(2) .0428(18) .052(2) -.0090(14) -.0020(16) -.0013(13)
C8 .077(3) .070(2) .061(2) .0117(19) .0174(19) .0002(17)
C9 .073(3) .093(3) .053(3) .001(2) -.0033(19) .0014(18)

loop_
_atom_type_symbol
_atom_type_description
_atom_type_scat_dispersion_real
_atom_type_scat_dispersion_imag
_atom_type_scat_source
C C .0033 .0016 'International Tables Vol C Tables 4.2.6.8 and 6.1.1.4'
H H .0000 .0000 'International Tables Vol C Tables 4.2.6.8 and 6.1.1.4'

loop_
_geom_angle_atom_site_label_1
_geom_angle_atom_site_label_2
_geom_angle_atom_site_label_3
_geom_angle
_geom_angle_publ_flag
C6 C1 C2 117.0(3) no
C6 C1 C7 121.9(3) no
C2 C1 C7 121.1(3) no
C3 C2 C1 121.4(3) no
C3 C2 H2 119.3 no
C1 C2 H2 119.3 no
C4 C3 C2 120.1(3) no
C4 C3 H3 119.9 no
C2 C3 H3 119.9 no
C5 C4 C3 119.5(3) no
C5 C4 H4 120.2 no
C3 C4 H4 120.2 no
C4 C5 C6 120.0(3) no
C4 C5 H5 120.0 no
C6 C5 H5 120.0 no
C1 C6 C5 121.9(3) no
C1 C6 H6 119.0 no
C5 C6 H6 119.0 no
C8 C7 C9 120.1(3) no
C8 C7 C1 120.8(3) no
C9 C7 C1 119.1(3) no
C7 C8 H8A 120.0 no
C7 C8 H8B 120.0 no
H8A C8 H8B 120.0 no
C7 C9 H9A 109.5 no
C7 C9 H9B 109.5 no
H9A C9 H9B 109.5 no
C7 C9 H9C 109.5 no
H9A C9 H9C 109.5 no
H9B C9 H9C 109.5 no

loop_
_geom_bond_atom_site_label_1
_geom_bond_atom_site_label_2
_geom_bond_site_symmetry_2
_geom_bond_distance
_geom_bond_publ_flag
C1 C6 . 1.384(4) no
C1 C2 . 1.393(4) no
C1 C7 . 1.487(4) no
C2 C3 . 1.386(5) no
C2 H2 . .950 no
C3 C4 . 1.376(5) no
C3 H3 . .950 no
C4 C5 . 1.374(5) no
C4 H4 . .950 no
C5 C6 . 1.385(5) no
C5 H5 . .950 no
C6 H6 . .950 no
C7 C8 . 1.375(5) no
C7 C9 . 1.436(5) no
C8 H8A . .950 no
C8 H8B . .950 no
C9 H9A . .980 no
C9 H9B . .980 no
C9 H9C . .980 no

loop_
_geom_torsion_atom_site_label_1
_geom_torsion_atom_site_label_2
_geom_torsion_atom_site_label_3
_geom_torsion_atom_site_label_4
_geom_torsion
_geom_torsion_publ_flag
C6 C1 C2 C3 .0(4) no
C7 C1 C2 C3 179.8(3) no
C1 C2 C3 C4 -.1(5) no
C2 C3 C4 C5 .4(5) no
C3 C4 C5 C6 -.6(5) no
C2 C1 C6 C5 -.3(4) no
C7 C1 C6 C5 179.9(3) no
C4 C5 C6 C1 .6(5) no
C6 C1 C7 C8 -178.9(3) no
C2 C1 C7 C8 1.3(4) no
C6 C1 C7 C9 -1.2(4) no
C2 C1 C7 C9 179.1(3) no

loop_
_cod_related_entry_id
_cod_related_entry_database
_cod_related_entry_code
1 ChemSpider 7129
